data_2100544
loop_
_publ_author_name
'V. Ferretti'
'L. Pretto'
'M. A. Tabrizi'
'P. Gilli'

_publ_section_title
;
 Role of strong intramolecular N---H&#x00B7;&#x00B7;&#x00B7;N hydrogen
 bonds in determining the conformation of adenosine-receptor
 antagonists
;
_journal_coeditor_code DE5026
_journal_date_accepted 2006-04-18
_journal_date_recd_electronic 2006-01-20
_journal_issue 4
_journal_name_full 'Acta Crystallographica Section B'
_journal_page_first 634
_journal_page_last 641
_journal_paper_category FA
_journal_paper_doi 10.1107/S0108768106013966
_journal_volume 62
_journal_year 2006
_chemical_formula_moiety '(C22 H22 N8 O3), 0.5(C4 H8 O2)'
_chemical_formula_sum 'C26 H30 N8 O5'
_chemical_formula_weight 490.53
_chemical_name_systematic
;
N-[8-butyl-2-(2-furyl)-8H-pyrazolo[4,3-e][1,2,4]
triazolo[1,5-c]pyrimidin-5-yl]N-(2-methoxyphenyl)urea
0.5 dioxane solvate
;
_space_group_IT_number 2
_symmetry_cell_setting triclinic
_symmetry_space_group_name_Hall '-P 1'
_symmetry_space_group_name_H-M 'P -1'
_atom_sites_solution_hydrogens geom
_atom_sites_solution_primary direct
_atom_sites_solution_secondary difmap
_audit_creation_method SHELXL-97
_cell_angle_alpha 72.8670(7)
_cell_angle_beta 71.3280(7)
_cell_angle_gamma 70.6350(9)
_cell_formula_units_Z 4
_cell_length_a 12.6218(2)
_cell_length_b 14.0932(3)
_cell_length_c 15.6948(4)
_cell_measurement_reflns_used 15610
_cell_measurement_temperature 295
_cell_measurement_theta_max 27.0
_cell_measurement_theta_min 2.0
_cell_volume 2439.15(9)
_computing_cell_refinement 'DENZO-SMN (Otwinowski & Minor, 1997)'
_computing_data_collection 'Kappa CCD server software (Nonius, 1997)'
_computing_data_reduction 'DENZO-SMN (Otwinowski & Minor, 1997)'
_computing_molecular_graphics 'ORTEPIII(Burnett & Johnson, 1996)'
_computing_publication_material
;
SHELXL-97 (Sheldrick, 1997); PARST (Nardelli, 1983, 1995);
WINGX (Farrugia, 1999)
;
_computing_structure_refinement 'SHELXL-97 (Sheldrick, 1997)'
_computing_structure_solution 'SIR97 (Altomare et al., 1999)'
_diffrn_ambient_temperature 295
_diffrn_measured_fraction_theta_full 0.993
_diffrn_measured_fraction_theta_max 0.993
_diffrn_measurement_device 'Nonius Kappa CCD'
_diffrn_measurement_method '\f scans and \w scans'
_diffrn_radiation_monochromator graphite
_diffrn_radiation_source 'fine-focus sealed tube'
_diffrn_radiation_type MoK\a
_diffrn_radiation_wavelength 0.71073
_diffrn_reflns_av_R_equivalents 0.0237
_diffrn_reflns_av_sigmaI/netI 0.0518
_diffrn_reflns_limit_h_max 16
_diffrn_reflns_limit_h_min -13
_diffrn_reflns_limit_k_max 17
_diffrn_reflns_limit_k_min -17
_diffrn_reflns_limit_l_max 20
_diffrn_reflns_limit_l_min -19
_diffrn_reflns_number 15610
_diffrn_reflns_theta_full 27.00
_diffrn_reflns_theta_max 27.00
_diffrn_reflns_theta_min 1.96
_exptl_absorpt_coefficient_mu 0.095
_exptl_absorpt_correction_type none
_exptl_crystal_colour colourless
_exptl_crystal_density_diffrn 1.336
_exptl_crystal_density_method 'not measured'
_exptl_crystal_description prism
_exptl_crystal_F_000 1032
_exptl_crystal_size_max 0.33
_exptl_crystal_size_mid 0.24
_exptl_crystal_size_min 0.19
_refine_diff_density_max 0.272
_refine_diff_density_min -0.199
_refine_ls_extinction_coef 0.054(5)
_refine_ls_extinction_expression Fc^*^=kFc[1+0.001xFc^2^\l^3^/sin(2\q)]^-1/4^
_refine_ls_extinction_method SHELXL
_refine_ls_goodness_of_fit_ref 1.039
_refine_ls_hydrogen_treatment mixed
_refine_ls_matrix_type full
_refine_ls_number_parameters 889
_refine_ls_number_reflns 10558
_refine_ls_number_restraints 0
_refine_ls_restrained_S_all 1.039
_refine_ls_R_factor_all 0.1043
_refine_ls_R_factor_gt 0.0609
_refine_ls_shift/su_max 0.001
_refine_ls_shift/su_mean 0.000
_refine_ls_structure_factor_coef Fsqd
_refine_ls_weighting_details 'calc w=1/[\s^2^(Fo^2^)+(0.0836P)^2^+0.5314P] where P=(Fo^2^+2Fc^2^)/3'
_refine_ls_weighting_scheme calc
_refine_ls_wR_factor_gt 0.1480
_refine_ls_wR_factor_ref 0.1829
_reflns_number_gt 6467
_reflns_number_total 10558
_reflns_threshold_expression I>2sigma(I)
_cod_data_source_file de5026.cif
_cod_data_source_block compound3
_cod_original_cell_volume 2439.16(9)
_cod_database_code 2100544

loop_
_symmetry_equiv_pos_as_xyz
'x, y, z'
'-x, -y, -z'

loop_
_atom_site_type_symbol
_atom_site_label
_atom_site_fract_x
_atom_site_fract_y
_atom_site_fract_z
_atom_site_U_iso_or_equiv
_atom_site_adp_type
_atom_site_calc_flag
_atom_site_refinement_flags
_atom_site_occupancy
O O1A 1.28893(15) 0.26617(15) -0.09746(13) 0.0801(5) Uani d . 1
O O2A 0.83391(15) 0.15403(14) 0.24399(11) 0.0783(5) Uani d . 1
O O3A 1.29417(16) 0.18973(14) -0.37575(11) 0.0766(5) Uani d . 1
N N1A 1.27861(17) 0.20955(15) -0.21577(13) 0.0633(5) Uani d . 1
N N2A 1.13523(17) 0.20846(16) -0.08019(14) 0.0652(5) Uani d . 1
N N3A 1.07998(16) 0.15832(14) -0.18595(12) 0.0595(5) Uani d . 1
N N4A 1.00524(17) 0.10412(14) -0.28009(13) 0.0649(5) Uani d . 1
N N5A 0.91157(18) 0.06644(15) -0.26095(13) 0.0659(5) Uani d . 1
N N6A 0.81605(16) 0.09127(15) 0.03984(12) 0.0637(5) Uani d . 1
N N7A 0.96959(15) 0.15020(13) -0.03305(12) 0.0563(4) Uani d . 1
N N8A 0.94590(15) 0.16261(14) 0.05526(12) 0.0603(5) Uani d . 1
C C1A 1.4751(2) 0.2423(2) -0.44474(19) 0.0768(7) Uani d . 1
C C2A 1.3835(2) 0.22130(17) -0.37188(16) 0.0633(6) Uani d . 1
C C3A 1.37741(18) 0.23070(17) -0.28404(15) 0.0592(5) Uani d . 1
C C4A 1.4644(2) 0.2586(2) -0.27045(19) 0.0694(6) Uani d . 1
C C5A 1.5568(2) 0.2793(2) -0.3441(2) 0.0797(7) Uani d . 1
C C6A 1.5616(2) 0.2712(2) -0.4298(2) 0.0828(8) Uani d . 1
C C7A 1.24083(19) 0.23127(17) -0.13209(16) 0.0601(5) Uani d . 1
C C8A 1.06366(18) 0.17239(16) -0.10458(15) 0.0560(5) Uani d . 1
C C9A 1.00097(19) 0.11965(16) -0.19892(15) 0.0570(5) Uani d . 1
C C10A 0.8514(2) 0.05770(19) -0.17312(16) 0.0669(6) Uani d . 1
C C11A 0.9056(2) 0.09250(17) -0.12981(15) 0.0588(5) Uani d . 1
C C12A 0.89075(18) 0.10777(16) -0.04093(15) 0.0566(5) Uani d . 1
C C13A 0.85326(19) 0.12591(17) 0.09490(15) 0.0588(5) Uani d . 1
C C14A 0.7926(2) 0.12113(19) 0.19094(15) 0.0646(6) Uani d . 1
C C15A 0.6993(3) 0.0874(2) 0.24127(19) 0.0844(8) Uani d . 1
C C16A 0.6803(3) 0.1005(3) 0.3317(2) 0.0943(9) Uani d . 1
C C17A 0.7622(3) 0.1399(3) 0.33005(19) 0.0890(9) Uani d . 1
C C18A 1.2889(4) 0.1795(3) -0.4606(2) 0.0944(9) Uani d . 1
C C19A 0.8914(3) 0.0366(2) -0.33535(19) 0.0781(7) Uani d . 1
C C20A 0.7725(3) 0.0201(2) -0.3120(2) 0.0757(7) Uani d . 1
C C21A 0.7471(3) -0.0041(3) -0.3900(3) 0.0960(10) Uani d . 1
C C22A 0.6300(4) -0.0260(4) -0.3629(4) 0.1158(14) Uani d . 1
O O1B 0.85787(15) 0.24873(14) -0.55214(11) 0.0771(5) Uani d . 1
O O2B 0.57986(15) 0.31651(15) -0.12631(12) 0.0829(5) Uani d . 1
O O3B 1.21344(15) 0.35088(18) -0.66246(13) 0.0947(6) Uani d . 1
N N1B 1.01712(16) 0.30987(15) -0.58938(13) 0.0605(5) Uani d . 1
N N2B 0.88489(16) 0.31312(15) -0.44787(13) 0.0599(5) Uani d . 1
N N3B 1.03549(15) 0.37727(14) -0.45036(12) 0.0574(4) Uani d . 1
N N4B 1.17808(15) 0.44127(14) -0.43220(13) 0.0601(5) Uani d . 1
N N5B 1.18979(15) 0.46648(14) -0.35848(13) 0.0591(5) Uani d . 1
N N6B 0.85096(15) 0.38809(14) -0.18119(12) 0.0604(5) Uani d . 1
N N7B 0.88282(14) 0.36002(13) -0.31875(11) 0.0528(4) Uani d . 1
N N8B 0.77962(14) 0.33578(14) -0.27164(12) 0.0571(4) Uani d . 1
C C1B 1.2444(3) 0.2883(3) -0.8021(2) 0.0897(9) Uani d . 1
C C2B 1.1810(2) 0.3098(2) -0.71638(16) 0.0704(6) Uani d . 1
C C3B 1.07312(18) 0.28892(17) -0.67781(14) 0.0585(5) Uani d . 1
C C4B 1.0305(2) 0.25047(19) -0.72733(16) 0.0656(6) Uani d . 1
C C5B 1.0945(3) 0.2300(2) -0.81245(18) 0.0801(7) Uani d . 1
C C6B 1.2014(3) 0.2480(3) -0.8489(2) 0.0918(9) Uani d . 1
C C7B 0.91880(18) 0.28774(17) -0.53427(14) 0.0573(5) Uani d . 1
C C8B 0.93964(17) 0.35111(15) -0.40910(14) 0.0525(5) Uani d . 1
C C9B 1.07977(17) 0.41167(16) -0.39875(15) 0.0545(5) Uani d . 1
C C10B 1.10419(19) 0.45399(17) -0.28249(17) 0.0604(6) Uani d . 1
C C11B 1.03001(18) 0.41875(16) -0.30628(15) 0.0556(5) Uani d . 1
C C12B 0.92377(18) 0.39100(16) -0.26342(14) 0.0541(5) Uani d . 1
C C13B 0.76576(18) 0.35480(17) -0.19028(15) 0.0567(5) Uani d . 1
C C14B 0.6663(2) 0.3447(2) -0.11459(16) 0.0663(6) Uani d . 1
C C15B 0.6222(14) 0.3839(12) -0.0354(14) 0.086(4) Uani d P 0.50
C C15C 0.6528(13) 0.3418(11) -0.0266(13) 0.076(3) Uani d P 0.50
C C16B 0.5166(17) 0.3651(11) 0.0087(13) 0.095(4) Uani d P 0.50
C C16C 0.5422(18) 0.3172(11) 0.0183(16) 0.103(5) Uani d P 0.50
C C17B 0.485(3) 0.331(3) -0.044(3) 0.091(6) Uani d P 0.50
C C17C 0.509(2) 0.304(3) -0.047(3) 0.093(7) Uani d P 0.50
C C18B 1.3233(3) 0.3724(4) -0.6945(3) 0.1020(11) Uani d . 1
C C19B 1.2914(2) 0.5024(2) -0.37002(18) 0.0659(6) Uani d . 1
C C20B 1.2907(2) 0.5286(2) -0.2837(2) 0.0694(6) Uani d . 1
C C21B 1.3957(3) 0.5645(3) -0.2930(2) 0.0898(9) Uani d . 1
C C22B 1.3902(4) 0.5925(4) -0.2052(3) 0.1091(12) Uani d . 1
O O50 1.3901(6) 0.0278(5) 0.0551(5) 0.106(2) Uani d P 0.50
O O50A 1.4158(7) -0.0344(7) 0.0750(5) 0.132(3) Uani d P 0.50
C C50 1.5102(4) -0.0104(4) -0.0876(3) 0.1274(14) Uani d . 1
C C51 1.4092(4) -0.0192(5) -0.0135(4) 0.161(2) Uani d . 1
O O60 1.0547(4) 0.4064(3) -0.0231(4) 0.1021(17) Uani d P 0.60
O O60A 1.0613(12) 0.4510(11) -0.0734(6) 0.163(5) Uani d P 0.40
C C60A 0.9371(7) 0.4840(10) -0.0501(7) 0.101(3) Uani d P 0.40
C C60 0.9325(6) 0.4312(5) 0.0293(8) 0.109(2) Uani d P 0.60
C C61 0.860(3) 0.515(3) 0.043(2) 0.203(17) Uani d P 0.30
C C61A 0.8868(5) 0.5329(6) 0.0057(8) 0.121(3) Uani d P 0.70
H H1 0.820(2) 0.2994(16) -0.4108(16) 0.059(6) Uiso d . 1
H H2 1.248(3) 0.230(2) -0.908(2) 0.099(9) Uiso d . 1
H H3 0.634(4) -0.107(3) -0.308(3) 0.163(16) Uiso d . 1
H H4 1.364(2) 0.4472(18) -0.3905(17) 0.073(7) Uiso d . 1
H H5 1.319(2) 0.406(2) -0.649(2) 0.082(9) Uiso d . 1
H H6 0.782(3) 0.162(2) 0.371(2) 0.104(10) Uiso d . 1
H H7 1.109(2) 0.2257(17) -0.0288(18) 0.067(7) Uiso d . 1
H H8 1.283(3) 0.244(2) -0.506(2) 0.114(12) Uiso d . 1
H H9 1.103(2) 0.4677(18) -0.2259(19) 0.077(7) Uiso d . 1
H H10 0.952(3) -0.029(2) -0.351(2) 0.095(9) Uiso d . 1
H H11 1.222(2) 0.583(2) -0.2691(18) 0.080(8) Uiso d . 1
H H12 1.313(3) 0.298(2) -0.816(2) 0.093(9) Uiso d . 1
H H13 0.957(2) 0.2395(18) -0.7034(19) 0.080(8) Uiso d . 1
H H14 1.478(2) 0.2307(19) -0.505(2) 0.086(8) Uiso d . 1
H H15 0.903(3) 0.093(2) -0.391(2) 0.111(10) Uiso d . 1
H H16 0.782(2) 0.0322(18) -0.1499(17) 0.074(7) Uiso d . 1
H H18 1.403(3) 0.617(3) -0.347(2) 0.113(11) Uiso d . 1
H H19 1.363(3) 0.125(2) -0.487(2) 0.112(10) Uiso d . 1
H H20 1.047(2) 0.3401(17) -0.5662(16) 0.064(7) Uiso d . 1
H H21 1.288(2) 0.469(2) -0.2359(18) 0.075(7) Uiso d . 1
H H22 0.483(4) 0.352(3) 0.070(3) 0.154(15) Uiso d . 1
H H23 1.619(3) 0.304(2) -0.330(2) 0.104(9) Uiso d . 1
H H25 1.220(3) 0.153(2) -0.448(2) 0.100(10) Uiso d . 1
H H26 1.627(3) 0.288(2) -0.481(2) 0.107(9) Uiso d . 1
H H27 0.818(3) -0.066(3) -0.415(2) 0.124(11) Uiso d . 1
H H28 0.619(3) 0.081(2) 0.387(2) 0.123(11) Uiso d . 1
H H29 0.656(3) 0.063(2) 0.217(2) 0.105(10) Uiso d . 1
H H30 1.2883(19) 0.5632(18) -0.4229(17) 0.069(7) Uiso d . 1
H H31 0.716(2) 0.079(2) -0.2944(19) 0.086(8) Uiso d . 1
H H32 0.678(3) 0.382(3) -0.008(3) 0.134(14) Uiso d . 1
H H34 0.763(2) -0.043(2) -0.255(2) 0.091(8) Uiso d . 1
H H35 1.231(2) 0.1896(18) -0.2318(17) 0.068(7) Uiso d . 1
H H36 1.303(4) 0.646(3) -0.178(3) 0.169(16) Uiso d . 1
H H37 1.064(3) 0.198(2) -0.844(2) 0.102(10) Uiso d . 1
H H38 0.435(3) 0.297(3) -0.049(2) 0.120(13) Uiso d . 1
H H39 0.610(4) -0.042(3) -0.409(3) 0.148(14) Uiso d . 1
H H40 1.388(3) 0.295(3) -0.702(2) 0.119(11) Uiso d . 1
H H41 1.448(4) 0.626(3) -0.215(3) 0.156(15) Uiso d . 1
H H42 1.472(4) 0.505(3) -0.319(3) 0.150(14) Uiso d . 1
H H43 1.328(3) 0.419(2) -0.750(2) 0.108(11) Uiso d . 1
H H44 0.573(3) 0.023(3) -0.336(3) 0.122(13) Uiso d . 1
H H45 1.400(3) 0.529(3) -0.158(3) 0.143(16) Uiso d . 1
H H48 0.757(3) 0.046(3) -0.439(3) 0.132(15) Uiso d . 1
H H51 1.463(2) 0.2659(19) -0.210(2) 0.087(8) Uiso d . 1

loop_
_atom_site_aniso_label
_atom_site_aniso_U_11
_atom_site_aniso_U_22
_atom_site_aniso_U_33
_atom_site_aniso_U_12
_atom_site_aniso_U_13
_atom_site_aniso_U_23
O1A 0.0636(10) 0.1176(14) 0.0770(11) -0.0392(9) -0.0016(8) -0.0463(10)
O2A 0.0799(11) 0.1139(13) 0.0529(9) -0.0472(10) -0.0024(8) -0.0249(9)
O3A 0.0827(12) 0.0999(12) 0.0569(10) -0.0395(9) -0.0071(8) -0.0242(8)
N1A 0.0574(11) 0.0837(13) 0.0536(11) -0.0328(10) -0.0011(9) -0.0190(9)
N2A 0.0599(11) 0.0922(14) 0.0525(11) -0.0349(10) 0.0034(9) -0.0301(10)
N3A 0.0613(11) 0.0681(11) 0.0519(11) -0.0277(9) -0.0025(8) -0.0173(8)
N4A 0.0751(13) 0.0694(11) 0.0547(11) -0.0302(9) -0.0060(9) -0.0175(9)
N5A 0.0810(13) 0.0721(12) 0.0532(11) -0.0327(10) -0.0117(9) -0.0166(9)
N6A 0.0645(11) 0.0817(12) 0.0508(10) -0.0348(9) -0.0030(9) -0.0169(9)
N7A 0.0559(10) 0.0696(11) 0.0471(10) -0.0260(8) -0.0038(8) -0.0169(8)
N8A 0.0591(11) 0.0771(12) 0.0475(10) -0.0270(9) -0.0017(8) -0.0194(8)
C1A 0.0737(17) 0.0878(17) 0.0579(15) -0.0252(13) 0.0028(12) -0.0157(13)
C2A 0.0580(13) 0.0683(13) 0.0585(14) -0.0197(10) -0.0040(10) -0.0139(10)
C3A 0.0508(12) 0.0671(13) 0.0541(13) -0.0187(10) -0.0020(9) -0.0128(10)
C4A 0.0560(14) 0.0880(17) 0.0649(16) -0.0261(12) -0.0074(11) -0.0171(13)
C5A 0.0549(14) 0.0969(19) 0.0811(19) -0.0279(13) -0.0017(13) -0.0171(14)
C6A 0.0579(15) 0.0975(19) 0.0767(19) -0.0273(13) 0.0074(13) -0.0129(14)
C7A 0.0529(12) 0.0699(13) 0.0582(13) -0.0206(10) -0.0028(10) -0.0212(11)
C8A 0.0537(12) 0.0618(12) 0.0520(12) -0.0219(9) -0.0013(9) -0.0166(9)
C9A 0.0621(13) 0.0583(12) 0.0516(12) -0.0209(10) -0.0066(10) -0.0151(9)
C10A 0.0769(16) 0.0784(15) 0.0536(13) -0.0360(13) -0.0088(12) -0.0160(11)
C11A 0.0643(13) 0.0661(13) 0.0506(12) -0.0286(10) -0.0064(10) -0.0143(10)
C12A 0.0565(12) 0.0634(12) 0.0533(12) -0.0260(10) -0.0064(10) -0.0133(9)
C13A 0.0587(13) 0.0697(13) 0.0510(12) -0.0255(10) -0.0068(10) -0.0146(10)
C14A 0.0633(14) 0.0845(15) 0.0515(13) -0.0325(12) -0.0033(10) -0.0193(11)
C15A 0.0842(19) 0.115(2) 0.0645(16) -0.0549(17) 0.0062(14) -0.0291(15)
C16A 0.101(2) 0.125(2) 0.0589(16) -0.0586(19) 0.0124(15) -0.0254(15)
C17A 0.099(2) 0.125(2) 0.0508(15) -0.0506(19) 0.0020(14) -0.0289(15)
C18A 0.100(2) 0.123(3) 0.074(2) -0.030(2) -0.0173(18) -0.043(2)
C19A 0.109(2) 0.0799(18) 0.0597(15) -0.0383(16) -0.0186(15) -0.0219(14)
C20A 0.0894(19) 0.0740(16) 0.0759(18) -0.0179(14) -0.0328(15) -0.0237(14)
C21A 0.120(3) 0.098(2) 0.089(2) -0.018(2) -0.044(2) -0.039(2)
C22A 0.119(3) 0.126(3) 0.143(4) -0.017(2) -0.066(3) -0.067(3)
O1B 0.0685(10) 0.1187(13) 0.0632(10) -0.0503(10) -0.0013(8) -0.0339(9)
O2B 0.0667(11) 0.1342(15) 0.0636(11) -0.0537(10) 0.0023(9) -0.0327(10)
O3B 0.0652(11) 0.1592(18) 0.0675(11) -0.0609(12) -0.0012(9) -0.0159(11)
N1B 0.0531(11) 0.0847(13) 0.0494(10) -0.0301(9) -0.0034(8) -0.0187(9)
N2B 0.0503(10) 0.0886(13) 0.0491(10) -0.0339(9) -0.0010(8) -0.0211(9)
N3B 0.0500(10) 0.0751(11) 0.0513(10) -0.0266(8) -0.0052(8) -0.0157(8)
N4B 0.0504(10) 0.0743(11) 0.0596(11) -0.0260(8) -0.0092(8) -0.0139(9)
N5B 0.0498(10) 0.0704(11) 0.0631(11) -0.0255(8) -0.0116(8) -0.0140(9)
N6B 0.0554(10) 0.0809(12) 0.0511(10) -0.0296(9) -0.0057(8) -0.0178(9)
N7B 0.0457(9) 0.0695(10) 0.0475(9) -0.0254(8) -0.0036(7) -0.0157(8)
N8B 0.0485(10) 0.0757(11) 0.0506(10) -0.0280(8) -0.0016(8) -0.0167(8)
C1B 0.0616(17) 0.125(2) 0.0634(17) -0.0294(16) 0.0067(13) -0.0112(16)
C2B 0.0589(14) 0.0985(17) 0.0509(13) -0.0278(12) -0.0094(11) -0.0076(12)
C3B 0.0525(12) 0.0708(13) 0.0442(11) -0.0167(10) -0.0041(9) -0.0087(10)
C4B 0.0663(15) 0.0773(15) 0.0510(13) -0.0208(12) -0.0075(11) -0.0160(11)
C5B 0.095(2) 0.0883(18) 0.0524(14) -0.0255(15) -0.0071(14) -0.0187(13)
C6B 0.094(2) 0.114(2) 0.0533(16) -0.0215(17) 0.0019(15) -0.0248(15)
C7B 0.0505(12) 0.0763(13) 0.0483(12) -0.0254(10) -0.0048(9) -0.0160(10)
C8B 0.0478(11) 0.0645(12) 0.0466(11) -0.0192(9) -0.0064(9) -0.0146(9)
C9B 0.0462(11) 0.0614(12) 0.0557(12) -0.0198(9) -0.0067(9) -0.0119(9)
C10B 0.0544(13) 0.0740(14) 0.0590(14) -0.0263(10) -0.0107(11) -0.0158(11)
C11B 0.0503(12) 0.0668(12) 0.0542(12) -0.0236(9) -0.0086(9) -0.0145(10)
C12B 0.0502(11) 0.0656(12) 0.0500(12) -0.0222(9) -0.0089(9) -0.0134(9)
C13B 0.0517(12) 0.0735(13) 0.0497(12) -0.0266(10) -0.0061(9) -0.0151(10)
C14B 0.0575(13) 0.0978(17) 0.0533(13) -0.0379(12) -0.0023(10) -0.0224(12)
C15B 0.066(8) 0.143(12) 0.065(5) -0.045(7) 0.003(5) -0.046(8)
C15C 0.055(6) 0.126(10) 0.060(5) -0.039(5) 0.004(4) -0.039(7)
C16B 0.088(9) 0.154(12) 0.058(5) -0.066(9) 0.022(5) -0.048(8)
C16C 0.078(8) 0.159(13) 0.080(7) -0.062(9) 0.025(6) -0.052(10)
C17B 0.059(10) 0.148(15) 0.070(7) -0.046(9) 0.017(7) -0.040(9)
C17C 0.059(11) 0.17(2) 0.075(6) -0.066(13) 0.020(8) -0.056(11)
C18B 0.072(2) 0.135(3) 0.098(3) -0.057(2) -0.0121(18) -0.001(3)
C19B 0.0538(14) 0.0766(15) 0.0748(16) -0.0319(12) -0.0153(12) -0.0108(13)
C20B 0.0572(15) 0.0782(17) 0.0818(18) -0.0298(13) -0.0145(13) -0.0189(14)
C21B 0.079(2) 0.127(3) 0.087(2) -0.0608(19) -0.0094(16) -0.032(2)
C22B 0.094(3) 0.162(4) 0.108(3) -0.073(3) -0.016(2) -0.044(3)
O50 0.075(3) 0.136(5) 0.094(5) -0.029(3) 0.003(3) -0.029(4)
O50A 0.127(6) 0.192(7) 0.096(4) -0.113(6) -0.026(4) 0.020(5)
C50 0.104(3) 0.202(4) 0.098(3) -0.070(3) -0.011(2) -0.045(3)
C51 0.129(4) 0.274(6) 0.129(4) -0.115(4) -0.010(3) -0.066(4)
O60 0.072(3) 0.090(3) 0.169(5) -0.0003(19) -0.030(3) -0.087(3)
O60A 0.147(8) 0.276(15) 0.107(7) -0.071(9) -0.008(6) -0.112(8)
C60A 0.061(5) 0.170(9) 0.105(7) -0.022(5) -0.021(5) -0.086(7)
C60 0.085(4) 0.095(4) 0.161(7) -0.028(3) -0.038(4) -0.033(4)
C61 0.23(3) 0.32(4) 0.148(16) -0.21(3) 0.075(17) -0.16(2)
C61A 0.051(3) 0.127(5) 0.212(10) -0.011(3) -0.014(4) -0.108(6)

loop_
_atom_type_symbol
_atom_type_description
_atom_type_scat_dispersion_real
_atom_type_scat_dispersion_imag
_atom_type_scat_source
C C 0.0033 0.0016 'International Tables Vol C Tables 4.2.6.8 and 6.1.1.4'
H H 0.0000 0.0000 'International Tables Vol C Tables 4.2.6.8 and 6.1.1.4'
N N 0.0061 0.0033 'International Tables Vol C Tables 4.2.6.8 and 6.1.1.4'
O O 0.0106 0.0060 'International Tables Vol C Tables 4.2.6.8 and 6.1.1.4'

loop_
_geom_angle_atom_site_label_1
_geom_angle_atom_site_label_2
_geom_angle_atom_site_label_3
_geom_angle_site_symmetry_1
_geom_angle_site_symmetry_3
_geom_angle
C14A O2A C17A . . 105.9(2)
C2A O3A C18A . . 119.4(2)
C7A N1A C3A . . 126.6(2)
C7A N1A H35 . . 115.0(17)
C3A N1A H35 . . 117.6(17)
C8A N2A C7A . . 129.4(2)
C8A N2A H7 . . 115.0(16)
C7A N2A H7 . . 115.2(16)
C8A N3A C9A . . 116.88(18)
C9A N4A N5A . . 103.09(17)
C10A N5A N4A . . 113.87(19)
C10A N5A C19A . . 127.9(2)
N4A N5A C19A . . 118.2(2)
C12A N6A C13A . . 102.87(17)
C12A N7A N8A . . 110.43(16)
C12A N7A C8A . . 123.98(18)
N8A N7A C8A . . 125.52(17)
C13A N8A N7A . . 100.98(17)
C2A C1A C6A . . 119.6(3)
C2A C1A H14 . . 116.8(16)
C6A C1A H14 . . 123.5(16)
O3A C2A C1A . . 126.1(2)
O3A C2A C3A . . 113.88(19)
C1A C2A C3A . . 120.1(2)
C4A C3A C2A . . 119.5(2)
C4A C3A N1A . . 125.7(2)
C2A C3A N1A . . 114.9(2)
C3A C4A C5A . . 120.2(3)
C3A C4A H51 . . 121.6(16)
C5A C4A H51 . . 118.2(16)
C6A C5A C4A . . 120.0(3)
C6A C5A H23 . . 123.1(17)
C4A C5A H23 . . 116.8(17)
C5A C6A C1A . . 120.6(2)
C5A C6A H26 . . 118.4(18)
C1A C6A H26 . . 120.9(18)
O1A C7A N1A . . 126.8(2)
O1A C7A N2A . . 118.5(2)
N1A C7A N2A . . 114.8(2)
N3A C8A N2A . . 124.04(19)
N3A C8A N7A . . 121.70(19)
N2A C8A N7A . . 114.26(19)
N4A C9A N3A . . 123.30(19)
N4A C9A C11A . . 111.71(19)
N3A C9A C11A . . 125.0(2)
N5A C10A C11A . . 106.4(2)
N5A C10A H16 . . 122.6(15)
C11A C10A H16 . . 131.0(15)
C10A C11A C9A . . 105.0(2)
C10A C11A C12A . . 138.3(2)
C9A C11A C12A . . 116.76(19)
N6A C12A N7A . . 109.37(19)
N6A C12A C11A . . 135.0(2)
N7A C12A C11A . . 115.59(18)
N8A C13A N6A . . 116.35(19)
N8A C13A C14A . . 123.6(2)
N6A C13A C14A . . 120.02(19)
C15A C14A O2A . . 110.3(2)
C15A C14A C13A . . 131.4(2)
O2A C14A C13A . . 118.26(19)
C14A C15A C16A . . 106.2(3)
C14A C15A H29 . . 124(2)
C16A C15A H29 . . 129.5(19)
C17A C16A C15A . . 106.8(3)
C17A C16A H28 . . 126.4(19)
C15A C16A H28 . . 126.7(19)
C16A C17A O2A . . 110.8(3)
C16A C17A H6 . . 137(2)
O2A C17A H6 . . 112(2)
O3A C18A H8 . . 113(2)
O3A C18A H19 . . 110.1(18)
H8 C18A H19 . . 108(3)
O3A C18A H25 . . 106.3(18)
H8 C18A H25 . . 110(3)
H19 C18A H25 . . 108(2)
N5A C19A C20A . . 112.5(2)
N5A C19A H10 . . 110.6(16)
C20A C19A H10 . . 108.9(16)
N5A C19A H15 . . 106.0(18)
C20A C19A H15 . . 111.6(18)
H10 C19A H15 . . 107(2)
C19A C20A C21A . . 113.4(3)
C19A C20A H31 . . 109.5(16)
C21A C20A H31 . . 109.6(17)
C19A C20A H34 . . 110.5(15)
C21A C20A H34 . . 106.4(15)
H31 C20A H34 . . 107(2)
C20A C21A C22A . . 112.2(3)
C20A C21A H27 . . 108.7(18)
C22A C21A H27 . . 113.5(18)
C20A C21A H48 . . 109(2)
C22A C21A H48 . . 114(3)
H27 C21A H48 . . 99(3)
C21A C22A H3 . . 108(2)
C21A C22A H39 . . 116(3)
H3 C22A H39 . . 99(3)
C21A C22A H44 . . 112(2)
H3 C22A H44 . . 108(3)
H39 C22A H44 . . 112(3)
C17C O2B C14B . . 106.4(16)
C17C O2B C17B . . 15(3)
C14B O2B C17B . . 105.5(17)
C2B O3B C18B . . 118.4(3)
C7B N1B C3B . . 127.0(2)
C7B N1B H20 . . 113.9(16)
C3B N1B H20 . . 119.1(16)
C8B N2B C7B . . 129.99(18)
C8B N2B H1 . . 113.4(15)
C7B N2B H1 . . 116.5(15)
C8B N3B C9B . . 116.14(18)
C9B N4B N5B . . 103.05(17)
C10B N5B N4B . . 113.87(17)
C10B N5B C19B . . 127.8(2)
N4B N5B C19B . . 118.37(18)
C12B N6B C13B . . 102.85(17)
C12B N7B N8B . . 110.53(16)
C12B N7B C8B . . 124.68(17)
N8B N7B C8B . . 124.76(17)
C13B N8B N7B . . 100.76(16)
C6B C1B C2B . . 120.6(3)
C6B C1B H12 . . 128(2)
C2B C1B H12 . . 111(2)
O3B C2B C1B . . 126.6(2)
O3B C2B C3B . . 113.9(2)
C1B C2B C3B . . 119.5(3)
C4B C3B C2B . . 118.8(2)
C4B C3B N1B . . 125.8(2)
C2B C3B N1B . . 115.4(2)
C3B C4B C5B . . 120.9(3)
C3B C4B H13 . . 119.3(17)
C5B C4B H13 . . 119.7(17)
C6B C5B C4B . . 120.1(3)
C6B C5B H37 . . 121.0(19)
C4B C5B H37 . . 118.8(19)
C1B C6B C5B . . 120.1(3)
C1B C6B H2 . . 120.6(17)
C5B C6B H2 . . 119.2(17)
O1B C7B N1B . . 126.6(2)
O1B C7B N2B . . 118.19(18)
N1B C7B N2B . . 115.18(19)
N3B C8B N2B . . 124.54(19)
N3B C8B N7B . . 121.84(19)
N2B C8B N7B . . 113.61(17)
N4B C9B N3B . . 122.82(19)
N4B C9B C11B . . 111.92(19)
N3B C9B C11B . . 125.26(18)
N5B C10B C11B . . 105.8(2)
N5B C10B H9 . . 121.9(15)
C11B C10B H9 . . 132.3(15)
C10B C11B C9B . . 105.39(19)
C10B C11B C12B . . 137.4(2)
C9B C11B C12B . . 117.17(19)
N6B C12B N7B . . 109.42(17)
N6B C12B C11B . . 135.8(2)
N7B C12B C11B . . 114.81(18)
N8B C13B N6B . . 116.44(18)
N8B C13B C14B . . 123.57(19)
N6B C13B C14B . . 120.0(2)
C15C C14B O2B . . 111.0(8)
C15C C14B C15B . . 25.2(9)
O2B C14B C15B . . 106.8(8)
C15C C14B C13B . . 128.7(8)
O2B C14B C13B . . 119.2(2)
C15B C14B C13B . . 131.6(9)
C15C C15B C16B . . 100(4)
C15C C15B C14B . . 72(3)
C16B C15B C14B . . 109.3(16)
C15C C15B C16C . . 75(4)
C16B C15B C16C . . 25.4(11)
C14B C15B C16C . . 98.9(14)
C15C C15B H32 . . 67(4)
C16B C15B H32 . . 127(3)
C14B C15B H32 . . 114(3)
C16C C15B H32 . . 116(3)
C15B C15C C14B . . 83(4)
C15B C15C C16C . . 82(4)
C14B C15C C16C . . 103.8(16)
C15B C15C C16B . . 58(3)
C14B C15C C16B . . 100.7(13)
C16C C15C C16B . . 23.9(9)
C15B C15C H32 . . 74(4)
C14B C15C H32 . . 123(3)
C16C C15C H32 . . 123(3)
C16B C15C H32 . . 109(3)
C16C C16B C17B . . 80(4)
C16C C16B C15B . . 89(4)
C17B C16B C15B . . 109(2)
C16C C16B C17C . . 65(4)
C17B C16B C17C . . 16(3)
C15B C16B C17C . . 101.6(19)
C16C C16B C15C . . 67(3)
C17B C16B C15C . . 105.2(17)
C15B C16B C15C . . 21.8(11)
C17C C16B C15C . . 93.2(16)
C16C C16B H22 . . 81(4)
C17B C16B H22 . . 118(4)
C15B C16B H22 . . 129(3)
C17C C16B H22 . . 118(3)
C15C C16B H22 . . 120(3)
C16B C16C C17C . . 89(5)
C16B C16C C17B . . 72(4)
C17C C16C C17B . . 18(3)
C16B C16C C15C . . 89(4)
C17C C16C C15C . . 105(2)
C17B C16C C15C . . 110(2)
C16B C16C C15B . . 66(3)
C17C C16C C15B . . 102(2)
C17B C16C C15B . . 100(2)
C15C C16C C15B . . 23.2(8)
C16B C16C H22 . . 61(4)
C17C C16C H22 . . 121(3)
C17B C16C H22 . . 106(3)
C15C C16C H22 . . 122(3)
C15B C16C H22 . . 108(3)
C16B C17B C16C . . 28.3(14)
C16B C17B O2B . . 108(3)
C16C C17B O2B . . 101(2)
C16B C17B H38 . . 147(5)
C16C C17B H38 . . 134(5)
O2B C17B H38 . . 102(4)
O2B C17C C16C . . 113(2)
O2B C17C C16B . . 110(2)
C16C C17C C16B . . 26.3(12)
O2B C17C H38 . . 114(4)
C16C C17C H38 . . 132(4)
C16B C17C H38 . . 123(3)
O3B C18B H5 . . 100.4(18)
O3B C18B H40 . . 104.8(17)
H5 C18B H40 . . 121(2)
O3B C18B H43 . . 111(2)
H5 C18B H43 . . 108(3)
H40 C18B H43 . . 111(3)
N5B C19B C20B . . 111.9(2)
N5B C19B H4 . . 108.3(13)
C20B C19B H4 . . 111.7(14)
N5B C19B H30 . . 105.1(13)
C20B C19B H30 . . 112.6(13)
H4 C19B H30 . . 106.8(19)
C19B C20B C21B . . 113.2(2)
C19B C20B H11 . . 108.1(16)
C21B C20B H11 . . 108.5(15)
C19B C20B H21 . . 108.0(15)
C21B C20B H21 . . 109.3(15)
H11 C20B H21 . . 110(2)
C22B C21B C20B . . 111.5(3)
C22B C21B H18 . . 116(2)
C20B C21B H18 . . 108(2)
C22B C21B H42 . . 117(2)
C20B C21B H42 . . 106(2)
H18 C21B H42 . . 97(3)
C21B C22B H36 . . 112(2)
C21B C22B H41 . . 111(3)
H36 C22B H41 . . 107(3)
C21B C22B H45 . . 108(2)
H36 C22B H45 . . 107(3)
H41 C22B H45 . . 111(3)
O50A O50 C51 . . 73.9(10)
O50A O50 C50 . 2_855 69.4(9)
C51 O50 C50 . 2_855 114.5(5)
O50 O50A C51 . . 70.6(9)
O50 O50A C50 . 2_855 76.3(10)
C51 O50A C50 . 2_855 116.3(5)
O50A C50 O50 2_855 2_855 34.3(3)
O50A C50 C51 2_855 . 116.0(5)
O50 C50 C51 2_855 . 112.0(4)
O50 C51 O50A . . 35.6(4)
O50 C51 C50 . . 116.8(5)
O50A C51 C50 . . 119.4(5)
O60A O60 C61A . 2_765 78.9(11)
O60A O60 C60 . . 107.9(12)
C61A O60 C60 2_765 . 108.6(6)
O60A O60 C60A . . 61.9(11)
C61A O60 C60A 2_765 . 107.1(5)
C60 O60 C60A . . 47.0(4)
O60A O60 C61 . 2_765 61.3(18)
C61A O60 C61 2_765 2_765 20.0(11)
C60 O60 C61 . 2_765 121.3(10)
C60A O60 C61 . 2_765 103.6(17)
O60 O60A C60A . . 86.5(13)
O60 O60A C61 . 2_765 88.4(19)
C60A O60A C61 . 2_765 126.3(14)
O60 O60A C61A . 2_765 67.6(10)
C60A O60A C61A . 2_765 112.7(7)
C61 O60A C61A 2_765 2_765 23.0(12)
O60 O60A C60 . . 47.1(9)
C60A O60A C60 . . 40.4(5)
C61 O60A C60 2_765 . 107.8(11)
C61A O60A C60 2_765 . 86.0(6)
C61A C60A C60 . . 67.6(7)
C61A C60A O60A . . 121.0(8)
C60 C60A O60A . . 91.1(9)
C61A C60A C61 . . 19.0(15)
C60 C60A C61 . . 51.7(17)
O60A C60A C61 . . 124.8(15)
C61A C60A O60 . . 109.2(8)
C60 C60A O60 . . 60.3(7)
O60A C60A O60 . . 31.6(5)
C61 C60A O60 . . 103.4(18)
C60A C60 C61 . . 77.4(17)
C60A C60 C61A . . 53.4(6)
C61 C60 C61A . . 26.4(14)
C60A C60 O60 . . 72.7(7)
C61 C60 O60 . . 132.2(14)
C61A C60 O60 . . 108.5(7)
C60A C60 O60A . . 48.4(6)
C61 C60 O60A . . 112.0(15)
C61A C60 O60A . . 86.2(7)
O60 C60 O60A . . 25.0(5)
C61A C61 C60 . . 85(4)
C61A C61 O60A . 2_765 82(3)
C60 C61 O60A . 2_765 94(3)
C61A C61 C60A . . 39(3)
C60 C61 C60A . . 50.9(10)
O60A C61 C60A 2_765 . 102.9(16)
C61A C61 O60 . 2_765 55(3)
C60 C61 O60 . 2_765 102.9(19)
O60A C61 O60 2_765 2_765 30.3(6)
C60A C61 O60 . 2_765 86.2(12)
C61 C61A C60A . . 122(4)
C61 C61A C60 . . 69(4)
C60A C61A C60 . . 59.0(7)
C61 C61A O60 . 2_765 105(3)
C60A C61A O60 . 2_765 117.8(8)
C60 C61A O60 . 2_765 113.7(6)
C61 C61A O60A . 2_765 75(3)
C60A C61A O60A . 2_765 125.1(7)
C60 C61A O60A . 2_765 89.2(8)
O60 C61A O60A 2_765 2_765 33.5(5)

loop_
_geom_bond_atom_site_label_1
_geom_bond_atom_site_label_2
_geom_bond_site_symmetry_2
_geom_bond_distance
O1A C7A . 1.214(3)
O2A C14A . 1.359(3)
O2A C17A . 1.365(3)
O3A C2A . 1.366(3)
O3A C18A . 1.406(3)
N1A C7A . 1.336(3)
N1A C3A . 1.412(3)
N1A H35 . 0.87(3)
N2A C8A . 1.364(3)
N2A C7A . 1.406(3)
N2A H7 . 0.84(3)
N3A C8A . 1.291(3)
N3A C9A . 1.374(3)
N4A C9A . 1.337(3)
N4A N5A . 1.366(3)
N5A C10A . 1.336(3)
N5A C19A . 1.468(3)
N6A C12A . 1.325(3)
N6A C13A . 1.366(3)
N7A C12A . 1.371(3)
N7A N8A . 1.373(2)
N7A C8A . 1.398(3)
N8A C13A . 1.329(3)
C1A C2A . 1.383(3)
C1A C6A . 1.388(4)
C1A H14 . 1.00(3)
C2A C3A . 1.399(3)
C3A C4A . 1.375(3)
C4A C5A . 1.395(3)
C4A H51 . 0.98(3)
C5A C6A . 1.363(4)
C5A H23 . 1.06(3)
C6A H26 . 0.99(3)
C9A C11A . 1.413(3)
C10A C11A . 1.373(3)
C10A H16 . 0.98(3)
C11A C12A . 1.418(3)
C13A C14A . 1.448(3)
C14A C15A . 1.339(3)
C15A C16A . 1.419(4)
C15A H29 . 0.95(3)
C16A C17A . 1.316(4)
C16A H28 . 1.00(4)
C17A H6 . 0.93(3)
C18A H8 . 0.97(3)
C18A H19 . 1.06(4)
C18A H25 . 0.99(3)
C19A C20A . 1.506(4)
C19A H10 . 1.02(3)
C19A H15 . 1.00(3)
C20A C21A . 1.512(4)
C20A H31 . 0.94(3)
C20A H34 . 1.07(3)
C21A C22A . 1.512(6)
C21A H27 . 1.08(4)
C21A H48 . 0.89(4)
C22A H3 . 1.21(4)
C22A H39 . 0.93(4)
C22A H44 . 0.90(4)
O1B C7B . 1.217(3)
O2B C17C . 1.29(4)
O2B C14B . 1.357(3)
O2B C17B . 1.47(3)
O3B C2B . 1.374(3)
O3B C18B . 1.418(3)
N1B C7B . 1.340(3)
N1B C3B . 1.410(3)
N1B H20 . 0.86(2)
N2B C8B . 1.357(3)
N2B C7B . 1.401(3)
N2B H1 . 0.88(2)
N3B C8B . 1.293(2)
N3B C9B . 1.380(3)
N4B C9B . 1.337(3)
N4B N5B . 1.369(3)
N5B C10B . 1.341(3)
N5B C19B . 1.471(3)
N6B C12B . 1.322(3)
N6B C13B . 1.367(3)
N7B C12B . 1.368(3)
N7B N8B . 1.375(2)
N7B C8B . 1.391(3)
N8B C13B . 1.327(3)
C1B C6B . 1.365(5)
C1B C2B . 1.390(4)
C1B H12 . 0.87(3)
C2B C3B . 1.392(3)
C3B C4B . 1.377(3)
C4B C5B . 1.379(3)
C4B H13 . 0.93(3)
C5B C6B . 1.364(4)
C5B H37 . 0.98(3)
C6B H2 . 0.98(3)
C9B C11B . 1.404(3)
C10B C11B . 1.380(3)
C10B H9 . 0.96(3)
C11B C12B . 1.421(3)
C13B C14B . 1.439(3)
C14B C15C . 1.325(19)
C14B C15B . 1.384(18)
C15B C15C . 0.59(2)
C15B C16B . 1.36(3)
C15B C16C . 1.49(3)
C15B H32 . 0.92(4)
C15C C16C . 1.45(3)
C15C C16B . 1.58(2)
C15C H32 . 0.88(4)
C16B C16C . 0.64(2)
C16B C17B . 1.29(5)
C16B C17C . 1.44(4)
C16B H22 . 0.91(5)
C16C C17C . 1.31(5)
C16C C17B . 1.33(5)
C16C H22 . 1.03(5)
C17B H38 . 0.94(5)
C17C H38 . 0.97(6)
C18B H5 . 0.95(3)
C18B H40 . 1.14(3)
C18B H43 . 0.92(3)
C19B C20B . 1.502(4)
C19B H4 . 1.02(2)
C19B H30 . 1.00(2)
C20B C21B . 1.520(3)
C20B H11 . 0.96(3)
C20B H21 . 0.95(3)
C21B C22B . 1.516(5)
C21B H18 . 0.95(3)
C21B H42 . 1.10(4)
C22B H36 . 1.14(5)
C22B H41 . 0.95(5)
C22B H45 . 0.97(4)
O50 O50A . 0.828(8)
O50 C51 . 1.342(9)
O50 C50 2_855 1.428(8)
O50A C51 . 1.367(9)
O50A C50 2_855 1.376(8)
C50 O50A 2_855 1.376(8)
C50 O50 2_855 1.428(8)
C50 C51 . 1.437(6)
O60 O60A . 0.852(11)
O60 C61A 2_765 1.427(10)
O60 C60 . 1.476(9)
O60 C60A . 1.623(12)
O60 C61 2_765 1.69(3)
O60A C60A . 1.435(15)
O60A C61 2_765 1.48(3)
O60A C61A 2_765 1.514(14)
O60A C60 . 1.917(14)
C60A C61A . 1.164(11)
C60A C60 . 1.244(11)
C60A C61 . 1.56(2)
C60 C61 . 1.26(4)
C60 C61A . 1.341(11)
C61 C61A . 0.60(3)
C61 O60A 2_765 1.48(3)
C61 O60 2_765 1.69(3)
C61A O60 2_765 1.427(9)
C61A O60A 2_765 1.514(14)
